data_7022289
loop_
_publ_author_name
'Borgogelli, Elisa'
'Formica, Mauro'
'Fusi, Vieri'
'Giorgi, Luca'
'Macedi, Eleonora'
'Micheloni, Mauro'
'Paoli, Paola'
'Rossi, Patrizia'

_publ_section_title
;
 Preorganizing binding side-arms on a cyclen scaffold: the choice of a
 suitable metal ion.
;
_journal_issue 8
_journal_name_full 'Dalton transactions (Cambridge, England : 2003)'
_journal_page_first 2902
_journal_page_last 2912
_journal_paper_doi 10.1039/c2dt32278a
_journal_volume 42
_journal_year 2013
_chemical_formula_sum 'C26 H40 Co N6 O8'
_chemical_formula_weight 623.58
_chemical_name_systematic
;
?
;
_space_group_IT_number 60
_symmetry_cell_setting orthorhombic
_symmetry_space_group_name_Hall '-P 2n 2ab'
_symmetry_space_group_name_H-M 'P b c n'
_atom_sites_solution_hydrogens geom
_atom_sites_solution_primary direct
_atom_sites_solution_secondary difmap
_audit_creation_method SHELXL-97
_cell_angle_alpha 90.000(5)
_cell_angle_beta 90.000(5)
_cell_angle_gamma 90.000(5)
_cell_formula_units_Z 4
_cell_length_a 17.662(5)
_cell_length_b 8.804(5)
_cell_length_c 18.188(5)
_cell_measurement_temperature 298
_cell_measurement_theta_max 24.4879
_cell_measurement_theta_min 2.2113
_cell_volume 2828(2)
_computing_cell_refinement
;
CrysAlisPro, Oxford Diffraction Ltd.,
Version 1.171.33.41 (release 06-05-2009 CrysAlis171 .NET)
(compiled May 6 2009,17:20:42)
;
_computing_data_collection
;
CrysAlisPro, Oxford Diffraction Ltd.,
Version 1.171.33.41 (release 06-05-2009 CrysAlis171 .NET)
(compiled May 6 2009,17:20:42)
;
_computing_data_reduction
;
CrysAlisPro, Oxford Diffraction Ltd.,
Version 1.171.33.41 (release 06-05-2009 CrysAlis171 .NET)
(compiled May 6 2009,17:20:42)
;
_computing_molecular_graphics 'ORTEP-3 (Farruggia, 1997)'
_computing_publication_material 'PARST97 (Nardelli, 1995)'
_computing_structure_refinement 'SHELXL-97 (Sheldrick, 2008)'
_computing_structure_solution 'SIR2004 (Altomare, 1999)'
_diffrn_ambient_temperature 298
_diffrn_detector_area_resol_mean 16.4547
_diffrn_measured_fraction_theta_full 0.950
_diffrn_measured_fraction_theta_max 0.950
_diffrn_measurement_device_type 'Xcalibur, Sapphire3'
_diffrn_radiation_monochromator graphite
_diffrn_radiation_source 'Enhance (Mo) X-ray Source'
_diffrn_radiation_type MoK\a
_diffrn_radiation_wavelength 0.71073
_diffrn_reflns_av_R_equivalents 0.1194
_diffrn_reflns_av_sigmaI/netI 0.0873
_diffrn_reflns_limit_h_max 20
_diffrn_reflns_limit_h_min 0
_diffrn_reflns_limit_k_max 0
_diffrn_reflns_limit_k_min -10
_diffrn_reflns_limit_l_max 0
_diffrn_reflns_limit_l_min -18
_diffrn_reflns_number 2246
_diffrn_reflns_theta_full 24.52
_diffrn_reflns_theta_max 24.52
_diffrn_reflns_theta_min 2.24
_exptl_absorpt_coefficient_mu 0.666
_exptl_absorpt_correction_T_max 1.000
_exptl_absorpt_correction_T_min 0.790
_exptl_absorpt_correction_type multi-scan
_exptl_absorpt_process_details
;
CrysAlisPro, Oxford Diffraction Ltd.,
Version 1.171.33.41 (release 06-05-2009 CrysAlis171 .NET)
(compiled May 6 2009,17:20:42)
Empirical absorption correction using spherical harmonics,
implemented in SCALE3 ABSPACK scaling algorithm.
;
_exptl_crystal_density_diffrn 1.465
_exptl_crystal_density_method 'not measured'
_exptl_crystal_F_000 1316
_exptl_crystal_size_max 0.50
_exptl_crystal_size_mid 0.43
_exptl_crystal_size_min 0.40
_refine_diff_density_max 0.370
_refine_diff_density_min -1.000
_refine_diff_density_rms 0.097
_refine_ls_extinction_method none
_refine_ls_goodness_of_fit_ref 1.114
_refine_ls_hydrogen_treatment noref
_refine_ls_matrix_type full
_refine_ls_number_parameters 187
_refine_ls_number_reflns 2246
_refine_ls_number_restraints 0
_refine_ls_restrained_S_all 1.114
_refine_ls_R_factor_all 0.1218
_refine_ls_R_factor_gt 0.0732
_refine_ls_shift/su_max 0.000
_refine_ls_shift/su_mean 0.000
_refine_ls_structure_factor_coef Fsqd
_refine_ls_weighting_details 'calc w=1/[\s^2^(Fo^2^)+(0.0928P)^2^+1.8195P] where P=(Fo^2^+2Fc^2^)/3'
_refine_ls_weighting_scheme calc
_refine_ls_wR_factor_gt 0.1744
_refine_ls_wR_factor_ref 0.1973
_reflns_number_gt 1441
_reflns_number_total 2246
_reflns_threshold_expression >2sigma(I)
_cod_data_source_file c2dt32278a.txt
_cod_data_source_block 2
_cod_depositor_comments
;
The following automatic conversions were performed:

'_symmetry_cell_setting' value 'Orthorhombic' changed to
'orthorhombic' according to
/home/saulius/struct/CIF-dictionaries/cif_core.dic dictionary named
'cif_core.dic' version 2.4.2 from 2011-04-26.

Automatic conversion script
Id: cif_fix_values 1891 2012-01-12 08:04:46Z andrius 
;
_cod_original_sg_symbol_H-M Pbcn
_cod_original_formula_sum 'C26 H40 Co1 N6 O8'
_cod_database_code 7022289

loop_
_symmetry_equiv_pos_as_xyz
'x, y, z'
'-x+1/2, -y+1/2, z+1/2'
'x+1/2, -y+1/2, -z'
'-x, y, -z+1/2'
'-x, -y, -z'
'x-1/2, y-1/2, -z-1/2'
'-x-1/2, y-1/2, z'
'x, -y, z-1/2'

loop_
_atom_site_label
_atom_site_type_symbol
_atom_site_fract_x
_atom_site_fract_y
_atom_site_fract_z
_atom_site_U_iso_or_equiv
_atom_site_adp_type
_atom_site_occupancy
_atom_site_symmetry_multiplicity
_atom_site_calc_flag
_atom_site_refinement_flags
Co1 Co 0.0000 0.48250(13) 0.2500 0.0326(4) Uani 1 2 d S
O1 O 0.0399(2) 0.2998(4) 0.3081(2) 0.0295(10) Uani 1 1 d .
O2 O 0.3203(3) 0.2697(6) 0.5154(2) 0.0461(14) Uani 1 1 d .
O3 O 0.2484(3) 0.1026(6) 0.5679(3) 0.0554(14) Uani 1 1 d .
O4 O 0.0750(4) 0.0635(7) 0.1848(4) 0.088(2) Uani 1 1 d .
N1 N 0.0503(3) 0.5990(6) 0.1507(3) 0.0284(12) Uani 1 1 d .
N2 N 0.1038(3) 0.6014(5) 0.2986(3) 0.0255(12) Uani 1 1 d .
N3 N 0.2593(3) 0.1972(7) 0.5196(3) 0.0330(13) Uani 1 1 d .
C1 C 0.1245(4) 0.6630(9) 0.1688(3) 0.0393(17) Uani 1 1 d .
H1A H 0.1361 0.7449 0.1349 0.047 Uiso 1 1 calc R
H1B H 0.1630 0.5853 0.1631 0.047 Uiso 1 1 calc R
C2 C 0.1264(4) 0.7226(6) 0.2461(4) 0.0358(15) Uani 1 1 d .
H2A H 0.1771 0.7576 0.2577 0.043 Uiso 1 1 calc R
H2B H 0.0922 0.8081 0.2505 0.043 Uiso 1 1 calc R
C3 C 0.0837(4) 0.6702(7) 0.3699(3) 0.0311(15) Uani 1 1 d .
H3A H 0.1169 0.7556 0.3796 0.037 Uiso 1 1 calc R
H3B H 0.0908 0.5961 0.4087 0.037 Uiso 1 1 calc R
C4 C 0.0604(4) 0.4934(8) 0.0873(3) 0.0422(16) Uani 1 1 d .
H4A H 0.0124 0.4499 0.0743 0.063 Uiso 1 1 calc R
H4B H 0.0950 0.4140 0.1007 0.063 Uiso 1 1 calc R
H4C H 0.0803 0.5485 0.0460 0.063 Uiso 1 1 calc R
C5 C -0.0031(4) 0.7233(6) 0.1301(4) 0.0357(15) Uani 1 1 d .
H5A H 0.0098 0.7607 0.0815 0.043 Uiso 1 1 calc R
H5B H 0.0024 0.8066 0.1646 0.043 Uiso 1 1 calc R
C6 C 0.1688(3) 0.4939(7) 0.3069(3) 0.0315(14) Uani 1 1 d .
H6A H 0.2134 0.5514 0.3207 0.038 Uiso 1 1 calc R
H6B H 0.1789 0.4473 0.2596 0.038 Uiso 1 1 calc R
C7 C 0.1567(3) 0.3707(6) 0.3625(3) 0.0253(13) Uani 1 1 d .
C8 C 0.0915(3) 0.2793(7) 0.3587(3) 0.0257(14) Uani 1 1 d .
C9 C 0.0832(4) 0.1608(7) 0.4115(4) 0.0343(16) Uani 1 1 d .
H9 H 0.0402 0.0999 0.4101 0.041 Uiso 1 1 calc R
C10 C 0.1370(4) 0.1346(7) 0.4642(4) 0.0338(15) Uani 1 1 d .
H10 H 0.1304 0.0575 0.4986 0.041 Uiso 1 1 calc R
C11 C 0.2016(3) 0.2250(7) 0.4656(3) 0.0296(15) Uani 1 1 d .
C12 C 0.2107(3) 0.3422(7) 0.4161(3) 0.0265(13) Uani 1 1 d .
H12 H 0.2538 0.4029 0.4186 0.032 Uiso 1 1 calc R
C13 C 0.1494(5) 0.1076(10) 0.1921(5) 0.064(2) Uani 1 1 d .

loop_
_atom_site_aniso_label
_atom_site_aniso_U_11
_atom_site_aniso_U_22
_atom_site_aniso_U_33
_atom_site_aniso_U_23
_atom_site_aniso_U_13
_atom_site_aniso_U_12
Co1 0.0343(6) 0.0324(7) 0.0312(7) 0.000 -0.0035(6) 0.000
O1 0.034(2) 0.022(2) 0.032(2) 0.0049(19) -0.014(2) -0.003(2)
O2 0.038(3) 0.058(3) 0.042(3) 0.005(3) -0.015(2) -0.001(3)
O3 0.054(3) 0.069(4) 0.043(3) 0.027(3) -0.012(3) 0.006(3)
O4 0.068(4) 0.051(4) 0.146(7) -0.033(4) -0.042(4) 0.024(3)
N1 0.027(3) 0.035(3) 0.022(3) 0.004(2) -0.005(2) -0.002(2)
N2 0.030(3) 0.026(3) 0.021(3) 0.005(2) -0.007(2) -0.002(2)
N3 0.038(3) 0.039(3) 0.022(3) 0.000(2) -0.006(2) 0.008(3)
C1 0.034(4) 0.053(4) 0.031(4) 0.014(3) -0.002(3) -0.013(3)
C2 0.036(3) 0.029(3) 0.043(4) 0.018(4) -0.011(3) -0.011(3)
C3 0.037(4) 0.028(3) 0.028(4) -0.005(3) -0.004(3) -0.007(3)
C4 0.044(4) 0.047(4) 0.035(4) 0.000(4) 0.003(3) 0.005(4)
C5 0.047(4) 0.026(3) 0.034(4) 0.010(3) -0.006(4) -0.008(4)
C6 0.029(3) 0.036(3) 0.030(3) 0.009(3) -0.002(3) -0.002(3)
C7 0.026(3) 0.026(3) 0.023(3) 0.000(3) -0.002(3) 0.002(3)
C8 0.028(3) 0.027(3) 0.022(3) 0.001(3) -0.004(3) 0.006(3)
C9 0.031(3) 0.027(3) 0.045(4) 0.003(3) -0.009(3) -0.008(3)
C10 0.035(3) 0.033(4) 0.033(4) 0.008(3) -0.005(3) 0.006(3)
C11 0.033(3) 0.037(4) 0.019(3) 0.002(3) -0.009(3) 0.015(3)
C12 0.025(3) 0.026(3) 0.028(3) -0.004(3) -0.006(3) 0.004(3)
C13 0.066(6) 0.059(5) 0.067(6) 0.001(5) 0.004(5) 0.009(5)

loop_
_atom_type_symbol
_atom_type_description
_atom_type_scat_dispersion_real
_atom_type_scat_dispersion_imag
_atom_type_scat_source
C C 0.0033 0.0016 'International Tables Vol C Tables 4.2.6.8 and 6.1.1.4'
H H 0.0000 0.0000 'International Tables Vol C Tables 4.2.6.8 and 6.1.1.4'
N N 0.0061 0.0033 'International Tables Vol C Tables 4.2.6.8 and 6.1.1.4'
O O 0.0106 0.0060 'International Tables Vol C Tables 4.2.6.8 and 6.1.1.4'
Co Co 0.3494 0.9721 'International Tables Vol C Tables 4.2.6.8 and 6.1.1.4'

loop_
_geom_angle_atom_site_label_1
_geom_angle_atom_site_label_2
_geom_angle_atom_site_label_3
_geom_angle
_geom_angle_site_symmetry_1
_geom_angle_site_symmetry_3
O1 Co1 O1 76.6(2) 4 .
O1 Co1 N1 129.32(18) 4 4
O1 Co1 N1 94.53(17) . 4
O1 Co1 N1 94.53(17) 4 .
O1 Co1 N1 129.32(18) . .
N1 Co1 N1 126.0(3) 4 .
O1 Co1 N2 146.43(17) 4 .
O1 Co1 N2 83.37(16) . .
N1 Co1 N2 78.41(18) 4 .
N1 Co1 N2 77.62(17) . .
O1 Co1 N2 83.37(16) 4 4
O1 Co1 N2 146.43(17) . 4
N1 Co1 N2 77.62(17) 4 4
N1 Co1 N2 78.41(18) . 4
N2 Co1 N2 125.6(2) . 4
C8 O1 Co1 135.3(4) . .
C1 N1 C4 107.9(5) . .
C1 N1 C5 109.9(5) . .
C4 N1 C5 109.8(5) . .
C1 N1 Co1 110.3(3) . .
C4 N1 Co1 112.5(4) . .
C5 N1 Co1 106.6(4) . .
C3 N2 C2 109.6(5) . .
C3 N2 C6 110.9(5) . .
C2 N2 C6 108.3(5) . .
C3 N2 Co1 109.5(4) . .
C2 N2 Co1 107.2(3) . .
C6 N2 Co1 111.4(4) . .
O3 N3 O2 121.6(5) . .
O3 N3 C11 119.7(6) . .
O2 N3 C11 118.7(5) . .
N1 C1 C2 111.4(5) . .
N2 C2 C1 110.2(5) . .
N2 C3 C5 111.0(5) . 4
N1 C5 C3 111.8(5) . 4
N2 C6 C7 114.7(5) . .
C12 C7 C8 119.6(5) . .
C12 C7 C6 120.5(5) . .
C8 C7 C6 119.9(5) . .
O1 C8 C7 121.7(5) . .
O1 C8 C9 120.2(5) . .
C7 C8 C9 118.1(5) . .
C10 C9 C8 121.6(6) . .
C9 C10 C11 119.0(6) . .
C12 C11 C10 120.9(6) . .
C12 C11 N3 119.4(6) . .
C10 C11 N3 119.8(6) . .
C11 C12 C7 120.9(6) . .

loop_
_geom_bond_atom_site_label_1
_geom_bond_atom_site_label_2
_geom_bond_distance
_geom_bond_site_symmetry_2
Co1 O1 2.050(4) 4
Co1 O1 2.050(4) .
Co1 N1 2.259(5) 4
Co1 N1 2.259(5) .
Co1 N2 2.289(5) .
Co1 N2 2.289(5) 4
O1 C8 1.308(7) .
O2 N3 1.254(7) .
O3 N3 1.226(7) .
O4 C13 1.377(10) .
N1 C1 1.464(8) .
N1 C4 1.492(8) .
N1 C5 1.492(8) .
N2 C3 1.475(8) .
N2 C2 1.487(7) .
N2 C6 1.495(7) .
N3 C11 1.437(8) .
C1 C2 1.499(9) .
C3 C5 1.498(9) 4
C5 C3 1.498(9) 4
C6 C7 1.497(8) .
C7 C12 1.387(8) .
C7 C8 1.407(8) .
C8 C9 1.425(8) .
C9 C10 1.370(8) .
C10 C11 1.391(9) .
C11 C12 1.379(8) .
